data_4074591
loop_
_publ_author_name
'Oakley, Simon R.'
'Parker, Kyle D.'
'Emslie, David J. H.'
'Vargas-Baca, Ignacio'
'Robertson, Craig M.'
'Harrington, Laura E.'
'Britten, James F.'

_publ_section_title
;
 Synthesis of a Heterobimetallic Rhodium&#x2212;Iron Complex Containing an
 \h3-Interaction between Rhodium and the B&#x2212;Cipso&#x2212;CorthoUnit
 of a Triarylborane
;
_journal_issue 25
_journal_name_full Organometallics
_journal_page_first 5835
_journal_paper_doi 10.1021/om060903m
_journal_volume 25
_journal_year 2006
_chemical_formula_sum 'C61.51 H53 B Fe O3 P Rh S'
_chemical_formula_weight 1072.70
_chemical_name_systematic
; 
 ? 
;
_space_group_IT_number 14
_symmetry_cell_setting monoclinic
_symmetry_space_group_name_Hall '-P 2yn'
_symmetry_space_group_name_H-M 'P 1 21/n 1'
_atom_sites_solution_hydrogens geom
_atom_sites_solution_primary direct
_atom_sites_solution_secondary difmap
_audit_creation_method SHELXL-97
_cell_angle_alpha 90.00
_cell_angle_beta 97.354(4)
_cell_angle_gamma 90.00
_cell_formula_units_Z 4
_cell_length_a 13.9568(9)
_cell_length_b 13.7903(10)
_cell_length_c 27.7139(18)
_cell_measurement_reflns_used 1261
_cell_measurement_temperature 173(2)
_cell_measurement_theta_max 26.47
_cell_measurement_theta_min 2.50
_cell_volume 5290.2(6)
_computing_cell_refinement 'Bruker SMART'
_computing_data_collection 'Bruker SMART'
_computing_data_reduction 'Bruker SAINT'
_computing_molecular_graphics 'Bruker SHELXTL'
_computing_publication_material 'Bruker SHELXTL'
_computing_structure_refinement 'SHELXL-97 (Sheldrick, 1997)'
_computing_structure_solution 'SHELXS-97 (Sheldrick, 1990)'
_diffrn_ambient_temperature 173(2)
_diffrn_measured_fraction_theta_full 0.999
_diffrn_measured_fraction_theta_max 0.999
_diffrn_measurement_device_type 'CCD area detector'
_diffrn_measurement_method 'phi and omega scans'
_diffrn_radiation_monochromator graphite
_diffrn_radiation_source 'rotating anode'
_diffrn_radiation_type MoK\a
_diffrn_radiation_wavelength 0.71073
_diffrn_reflns_av_R_equivalents 0.4144
_diffrn_reflns_av_sigmaI/netI 0.4398
_diffrn_reflns_limit_h_max 14
_diffrn_reflns_limit_h_min -14
_diffrn_reflns_limit_k_max 14
_diffrn_reflns_limit_k_min -14
_diffrn_reflns_limit_l_max 29
_diffrn_reflns_limit_l_min -29
_diffrn_reflns_number 30092
_diffrn_reflns_theta_full 22.00
_diffrn_reflns_theta_max 22.00
_diffrn_reflns_theta_min 1.48
_exptl_absorpt_coefficient_mu 0.701
_exptl_absorpt_correction_T_max 0.99
_exptl_absorpt_correction_T_min 0.683452
_exptl_absorpt_correction_type multi-scan
_exptl_absorpt_process_details Sadabs
_exptl_crystal_colour brown
_exptl_crystal_density_diffrn 1.347
_exptl_crystal_density_meas 0
_exptl_crystal_density_method 'not measured'
_exptl_crystal_description plate
_exptl_crystal_F_000 2212
_exptl_crystal_size_max 0.20
_exptl_crystal_size_mid 0.18
_exptl_crystal_size_min 0.02
_refine_diff_density_max 0.948
_refine_diff_density_min -0.700
_refine_diff_density_rms 0.183
_refine_ls_extinction_coef 0.045(2)
_refine_ls_extinction_expression Fc^*^=kFc[1+0.001xFc^2^\l^3^/sin(2\q)]^-1/4^
_refine_ls_extinction_method SHELXL
_refine_ls_goodness_of_fit_ref 1.004
_refine_ls_hydrogen_treatment constr
_refine_ls_matrix_type full
_refine_ls_number_parameters 624
_refine_ls_number_reflns 6486
_refine_ls_number_restraints 330
_refine_ls_restrained_S_all 0.985
_refine_ls_R_factor_all 0.2724
_refine_ls_R_factor_gt 0.0924
_refine_ls_shift/su_max 0.071
_refine_ls_shift/su_mean 0.002
_refine_ls_structure_factor_coef Fsqd
_refine_ls_weighting_details 'calc w=1/[\s^2^(Fo^2^)+(0.1100P)^2^+0.0000P] where P=(Fo^2^+2Fc^2^)/3'
_refine_ls_weighting_scheme calc
_refine_ls_wR_factor_gt 0.1883
_refine_ls_wR_factor_ref 0.2801
_reflns_number_gt 2327
_reflns_number_total 6486
_reflns_threshold_expression >2sigma(I)
_cod_data_source_file om060903msi20061003_014017.cif
_cod_data_source_block so030m
_cod_original_sg_symbol_H-M P2(1)/n
_cod_database_code 4074591

loop_
_symmetry_equiv_pos_as_xyz
'x, y, z'
'-x+1/2, y+1/2, -z+1/2'
'-x, -y, -z'
'x-1/2, -y-1/2, z-1/2'

loop_
_atom_site_label
_atom_site_type_symbol
_atom_site_fract_x
_atom_site_fract_y
_atom_site_fract_z
_atom_site_U_iso_or_equiv
_atom_site_adp_type
_atom_site_occupancy
_atom_site_symmetry_multiplicity
_atom_site_calc_flag
_atom_site_refinement_flags
Rh1 Rh 0.81548(11) 0.34932(10) 0.60976(6) 0.0354(7) Uani 1 1 d .
Fe1 Fe 0.9942(2) 0.40157(19) 0.59677(11) 0.0440(10) Uani 1 1 d .
S1 S 0.6639(3) 0.3533(3) 0.56150(18) 0.0358(14) Uani 1 1 d .
P1 P 0.7948(4) 0.1831(3) 0.5938(2) 0.0373(16) Uani 1 1 d .
C1 C 0.4670(14) 0.1428(12) 0.5698(7) 0.041(5) Uani 1 1 d U
H1A H 0.3987 0.1364 0.5662 0.049 Uiso 1 1 calc R
B1 B 0.7370(18) 0.5110(14) 0.6365(9) 0.040(7) Uani 1 1 d .
O1 O 1.0534(11) 0.2352(11) 0.5462(6) 0.079(5) Uani 1 1 d .
O2 O 0.8425(10) 0.4480(8) 0.5182(5) 0.056(4) Uani 1 1 d .
C2 C 0.5232(15) 0.0634(12) 0.5815(7) 0.038(5) Uani 1 1 d U
O3 O 0.9805(9) 0.2758(8) 0.6788(5) 0.045(4) Uani 1 1 d .
C3 C 0.6239(14) 0.0725(12) 0.5888(7) 0.040(5) Uani 1 1 d U
H3A H 0.6633 0.0171 0.5968 0.048 Uiso 1 1 calc R
C4 C 0.6664(13) 0.1644(11) 0.5842(6) 0.027(5) Uani 1 1 d U
C5 C 0.6232(13) 0.5020(10) 0.6157(6) 0.023(5) Uani 1 1 d U
C6 C 0.5612(14) 0.5637(12) 0.6377(7) 0.035(5) Uani 1 1 d U
H6A H 0.5873 0.6154 0.6579 0.042 Uiso 1 1 calc R
C7 C 0.4622(14) 0.5493(10) 0.6300(7) 0.030(5) Uani 1 1 d U
C8 C 0.4247(15) 0.4712(13) 0.6012(7) 0.051(6) Uani 1 1 d U
H8A H 0.3569 0.4609 0.5970 0.061 Uiso 1 1 calc R
C9 C 0.4441(14) 0.3226(11) 0.5471(7) 0.035(5) Uani 1 1 d U
C10 C 0.5079(15) 0.2340(12) 0.5631(7) 0.038(5) Uani 1 1 d U
C11 C 0.6058(13) 0.2409(11) 0.5696(6) 0.023(5) Uani 1 1 d U
C12 C 0.5827(13) 0.4266(11) 0.5884(7) 0.032(5) Uani 1 1 d U
C13 C 0.4804(14) 0.4103(11) 0.5792(6) 0.030(5) Uani 1 1 d U
C14 C 0.4539(14) 0.3488(13) 0.4933(7) 0.048(6) Uani 1 1 d U
H14A H 0.4305 0.2946 0.4722 0.071 Uiso 1 1 calc R
H14B H 0.5218 0.3614 0.4901 0.071 Uiso 1 1 calc R
H14C H 0.4154 0.4068 0.4839 0.071 Uiso 1 1 calc R
C15 C 0.3383(13) 0.3062(12) 0.5506(7) 0.042(5) Uani 1 1 d U
H15A H 0.3299 0.2888 0.5841 0.064 Uiso 1 1 calc R
H15B H 0.3142 0.2534 0.5287 0.064 Uiso 1 1 calc R
H15C H 0.3021 0.3656 0.5413 0.064 Uiso 1 1 calc R
C16 C 0.4734(14) -0.0365(12) 0.5881(7) 0.038(5) Uani 1 1 d U
C17 C 0.4076(16) -0.0620(14) 0.5398(8) 0.071(7) Uani 1 1 d U
H17A H 0.3576 -0.0122 0.5330 0.106 Uiso 1 1 calc R
H17B H 0.3769 -0.1251 0.5433 0.106 Uiso 1 1 calc R
H17C H 0.4469 -0.0648 0.5130 0.106 Uiso 1 1 calc R
C18 C 0.4145(15) -0.0304(13) 0.6296(8) 0.060(6) Uani 1 1 d U
H18A H 0.3649 0.0197 0.6228 0.089 Uiso 1 1 calc R
H18B H 0.4567 -0.0140 0.6595 0.089 Uiso 1 1 calc R
H18C H 0.3835 -0.0931 0.6337 0.089 Uiso 1 1 calc R
C19 C 0.5480(15) -0.1186(13) 0.5978(8) 0.062(7) Uani 1 1 d U
H19A H 0.5903 -0.1053 0.6282 0.093 Uiso 1 1 calc R
H19B H 0.5869 -0.1224 0.5708 0.093 Uiso 1 1 calc R
H19C H 0.5145 -0.1803 0.6007 0.093 Uiso 1 1 calc R
C20 C 0.3954(14) 0.6155(12) 0.6532(7) 0.043(5) Uani 1 1 d U
C21 C 0.4464(15) 0.6916(13) 0.6850(8) 0.059(6) Uani 1 1 d U
H21A H 0.4925 0.6608 0.7100 0.088 Uiso 1 1 calc R
H21B H 0.3991 0.7289 0.7006 0.088 Uiso 1 1 calc R
H21C H 0.4811 0.7350 0.6653 0.088 Uiso 1 1 calc R
C22 C 0.3359(15) 0.5526(13) 0.6866(8) 0.064(7) Uani 1 1 d U
H22A H 0.3805 0.5206 0.7119 0.096 Uiso 1 1 calc R
H22B H 0.2984 0.5036 0.6668 0.096 Uiso 1 1 calc R
H22C H 0.2920 0.5948 0.7020 0.096 Uiso 1 1 calc R
C23 C 0.3241(15) 0.6652(13) 0.6142(7) 0.061(6) Uani 1 1 d U
H23A H 0.2807 0.7073 0.6299 0.091 Uiso 1 1 calc R
H23B H 0.2862 0.6159 0.5948 0.091 Uiso 1 1 calc R
H23C H 0.3600 0.7043 0.5930 0.091 Uiso 1 1 calc R
C24 C 0.8440(13) 0.0976(11) 0.6397(7) 0.028(5) Uani 1 1 d U
C25 C 0.9402(15) 0.0758(12) 0.6436(7) 0.046(6) Uani 1 1 d U
H25A H 0.9771 0.1006 0.6198 0.056 Uiso 1 1 calc R
C26 C 0.9859(15) 0.0189(13) 0.6809(8) 0.049(6) Uani 1 1 d U
H26A H 1.0511 -0.0009 0.6810 0.058 Uiso 1 1 calc R
C27 C 0.9334(15) -0.0082(11) 0.7181(7) 0.040(5) Uani 1 1 d U
H27A H 0.9638 -0.0442 0.7451 0.048 Uiso 1 1 calc R
C28 C 0.8401(15) 0.0162(12) 0.7161(7) 0.040(5) Uani 1 1 d U
H28A H 0.8047 -0.0037 0.7415 0.048 Uiso 1 1 calc R
C29 C 0.7949(14) 0.0693(11) 0.6783(7) 0.036(5) Uani 1 1 d U
H29A H 0.7291 0.0872 0.6781 0.044 Uiso 1 1 calc R
C30 C 0.8291(13) 0.1337(12) 0.5369(7) 0.032(5) Uani 1 1 d U
C31 C 0.8467(15) 0.0351(13) 0.5321(8) 0.053(6) Uani 1 1 d U
H31A H 0.8424 -0.0082 0.5584 0.063 Uiso 1 1 calc R
C32 C 0.8708(17) 0.0010(16) 0.4875(9) 0.078(8) Uani 1 1 d U
H32A H 0.8837 -0.0660 0.4837 0.093 Uiso 1 1 calc R
C33 C 0.8760(16) 0.0628(15) 0.4500(9) 0.064(7) Uani 1 1 d U
H33A H 0.8926 0.0385 0.4201 0.076 Uiso 1 1 calc R
C34 C 0.8570(15) 0.1623(15) 0.4546(8) 0.058(6) Uani 1 1 d U
H34A H 0.8583 0.2053 0.4279 0.070 Uiso 1 1 calc R
C35 C 0.8363(14) 0.1959(13) 0.4996(8) 0.043(6) Uani 1 1 d U
H35A H 0.8270 0.2633 0.5041 0.052 Uiso 1 1 calc R
C36 C 0.7821(13) 0.6121(11) 0.6256(7) 0.033(5) Uani 1 1 d U
C37 C 0.7955(14) 0.6472(14) 0.5803(8) 0.054(6) Uani 1 1 d U
H37A H 0.7783 0.6073 0.5526 0.065 Uiso 1 1 calc R
C38 C 0.8324(15) 0.7372(13) 0.5739(8) 0.053(6) Uani 1 1 d U
H38A H 0.8419 0.7590 0.5424 0.064 Uiso 1 1 calc R
C39 C 0.8565(15) 0.7981(14) 0.6153(8) 0.059(6) Uani 1 1 d U
H39A H 0.8853 0.8598 0.6120 0.071 Uiso 1 1 calc R
C40 C 0.8378(15) 0.7669(14) 0.6590(9) 0.058(6) Uani 1 1 d U
H40A H 0.8475 0.8089 0.6863 0.069 Uiso 1 1 calc R
C41 C 0.8047(14) 0.6744(12) 0.6642(8) 0.048(6) Uani 1 1 d U
H41A H 0.7970 0.6523 0.6959 0.058 Uiso 1 1 calc R
C42 C 0.7779(14) 0.4411(11) 0.6752(7) 0.032(5) Uani 1 1 d U
C43 C 0.7345(13) 0.3508(12) 0.6834(7) 0.035(5) Uani 1 1 d U
H43A H 0.6831 0.3285 0.6603 0.041 Uiso 1 1 calc R
C44 C 0.7645(14) 0.2921(13) 0.7249(7) 0.039(5) Uani 1 1 d U
H44A H 0.7307 0.2337 0.7296 0.047 Uiso 1 1 calc R
C45 C 0.8381(16) 0.3175(13) 0.7564(8) 0.051(6) Uani 1 1 d U
H45A H 0.8582 0.2773 0.7837 0.061 Uiso 1 1 calc R
C46 C 0.8866(14) 0.4037(13) 0.7498(7) 0.045(6) Uani 1 1 d U
H46A H 0.9398 0.4221 0.7729 0.054 Uiso 1 1 calc R
C47 C 0.8583(14) 0.4639(12) 0.7096(7) 0.035(5) Uani 1 1 d U
H47A H 0.8940 0.5213 0.7055 0.042 Uiso 1 1 calc R
C48 C 1.0270(17) 0.3013(16) 0.5648(9) 0.060(7) Uani 1 1 d U
C49 C 0.8725(15) 0.4161(13) 0.5568(8) 0.045(6) Uani 1 1 d U
C50 C 0.9494(15) 0.3230(13) 0.6451(8) 0.046(6) Uani 1 1 d U
C51 C 1.1353(16) 0.4330(13) 0.6278(8) 0.055(6) Uani 1 1 d U
H51A H 1.1867 0.3858 0.6408 0.067 Uiso 1 1 calc R
C52 C 1.1159(15) 0.4710(13) 0.5781(8) 0.056(6) Uani 1 1 d U
H52A H 1.1517 0.4530 0.5503 0.067 Uiso 1 1 calc R
C53 C 1.0420(15) 0.5405(13) 0.5765(8) 0.052(6) Uani 1 1 d U
H53A H 1.0146 0.5798 0.5477 0.062 Uiso 1 1 calc R
C54 C 1.0134(14) 0.5443(12) 0.6246(7) 0.040(5) Uani 1 1 d U
H54A H 0.9619 0.5867 0.6352 0.048 Uiso 1 1 calc R
C55 C 1.0698(15) 0.4793(13) 0.6535(8) 0.052(6) Uani 1 1 d U
H55A H 1.0646 0.4678 0.6887 0.062 Uiso 1 1 calc R
C1S C 1.491(6) 0.239(5) 0.695(3) 0.110(8) Uiso 0.44 1 d P
C2S C 1.523(5) 0.197(4) 0.710(3) 0.110(8) Uiso 0.50 1 d P
C4S C 1.406(8) 0.218(7) 0.767(4) 0.110(8) Uiso 0.34 1 d P
C5S C 1.245(7) 0.260(7) 0.718(4) 0.110(8) Uiso 0.36 1 d P
C6S C 1.287(7) 0.221(6) 0.672(3) 0.110(8) Uiso 0.38 1 d P
C7S C 1.305(7) 0.322(6) 0.782(3) 0.110(8) Uiso 0.44 1 d P
C8S C 1.459(8) 0.224(7) 0.733(4) 0.110(8) Uiso 0.35 1 d P
C9S C 1.249(5) 0.387(5) 0.792(3) 0.110(8) Uiso 0.44 1 d P
C10S C 1.207(5) 0.160(4) 0.663(2) 0.110(8) Uiso 0.48 1 d P
C11S C 1.372(6) 0.268(6) 0.794(3) 0.110(8) Uiso 0.42 1 d P
C12S C 1.313(8) 0.266(7) 0.734(4) 0.110(8) Uiso 0.38 1 d P
C13S C 1.364(11) 0.173(8) 0.728(5) 0.110(8) Uiso 0.29 1 d P
C14S C 1.367(11) 0.235(9) 0.702(6) 0.110(8) Uiso 0.26 1 d P
C15S C 1.271(10) 0.188(8) 0.703(5) 0.110(8) Uiso 0.30 1 d P
C16S C 1.450(7) 0.151(5) 0.734(3) 0.110(8) Uiso 0.41 1 d P
C17S C 1.261(10) 0.326(9) 0.750(6) 0.110(8) Uiso 0.26 1 d P
C18S C 1.385(8) 0.293(7) 0.751(4) 0.110(8) Uiso 0.34 1 d P
C19S C 1.28(2) 0.162(18) 0.754(11) 0.110(8) Uiso 0.11 1 d P

loop_
_atom_site_aniso_label
_atom_site_aniso_U_11
_atom_site_aniso_U_22
_atom_site_aniso_U_33
_atom_site_aniso_U_23
_atom_site_aniso_U_13
_atom_site_aniso_U_12
Rh1 0.0331(12) 0.0347(9) 0.0375(12) -0.0004(8) 0.0013(8) -0.0023(8)
Fe1 0.038(2) 0.0437(17) 0.051(2) -0.0029(16) 0.0083(17) -0.0076(15)
S1 0.035(4) 0.030(2) 0.041(4) 0.001(3) 0.000(3) -0.003(3)
P1 0.035(4) 0.038(3) 0.037(4) 0.003(2) -0.002(3) -0.001(3)
C1 0.036(9) 0.041(8) 0.043(9) -0.002(7) 0.001(7) 0.004(8)
B1 0.048(19) 0.041(12) 0.035(18) 0.005(12) 0.020(14) -0.005(13)
O1 0.055(12) 0.073(10) 0.113(16) -0.016(10) 0.028(10) 0.001(9)
O2 0.070(12) 0.056(8) 0.041(11) 0.016(8) 0.008(9) -0.018(8)
C2 0.043(9) 0.035(8) 0.034(9) 0.005(7) -0.005(7) 0.002(7)
O3 0.029(10) 0.040(7) 0.062(11) -0.002(7) -0.006(8) -0.004(7)
C3 0.036(9) 0.035(8) 0.048(9) -0.003(7) 0.004(8) 0.004(7)
C4 0.035(9) 0.025(7) 0.020(8) 0.003(7) -0.002(7) 0.002(7)
C5 0.023(9) 0.018(7) 0.026(9) 0.003(7) -0.005(7) -0.005(7)
C6 0.032(9) 0.038(8) 0.034(9) 0.002(7) 0.000(7) -0.006(7)
C7 0.034(9) 0.020(7) 0.034(9) -0.003(7) -0.006(7) 0.003(7)
C8 0.043(10) 0.055(9) 0.052(10) 0.001(8) -0.002(8) 0.002(8)
C9 0.037(9) 0.036(8) 0.034(9) 0.005(7) 0.010(7) -0.009(7)
C10 0.038(9) 0.032(7) 0.043(9) -0.003(7) -0.001(8) -0.003(7)
C11 0.027(9) 0.027(7) 0.016(8) -0.004(6) 0.008(7) -0.005(7)
C12 0.028(9) 0.026(7) 0.040(9) 0.007(7) -0.007(7) -0.004(7)
C13 0.029(9) 0.029(7) 0.031(9) -0.001(7) -0.004(7) -0.011(7)
C14 0.042(9) 0.049(8) 0.049(9) -0.003(8) -0.002(8) 0.004(8)
C15 0.042(9) 0.037(7) 0.046(9) -0.009(7) -0.002(8) -0.001(7)
C16 0.037(9) 0.036(8) 0.041(9) 0.006(7) 0.003(8) 0.001(7)
C17 0.069(11) 0.072(10) 0.070(11) 0.007(8) 0.004(8) -0.013(8)
C18 0.062(10) 0.058(9) 0.061(10) 0.011(8) 0.013(8) -0.011(8)
C19 0.066(10) 0.055(9) 0.064(10) -0.004(8) 0.004(8) -0.009(8)
C20 0.040(9) 0.042(8) 0.047(9) -0.006(7) 0.010(8) -0.001(7)
C21 0.056(10) 0.063(9) 0.060(10) -0.013(8) 0.014(8) 0.003(8)
C22 0.070(11) 0.061(9) 0.062(10) -0.016(8) 0.013(8) -0.004(8)
C23 0.054(10) 0.061(9) 0.064(10) -0.012(8) -0.002(8) 0.014(8)
C24 0.030(9) 0.020(7) 0.035(9) 0.005(7) 0.002(7) 0.009(7)
C25 0.046(10) 0.049(8) 0.046(10) 0.012(8) 0.015(8) 0.006(8)
C26 0.038(10) 0.056(9) 0.051(10) -0.003(8) 0.006(8) 0.003(8)
C27 0.046(10) 0.034(8) 0.040(9) 0.010(7) 0.003(8) -0.004(7)
C28 0.045(10) 0.039(8) 0.035(9) 0.001(7) 0.000(8) -0.004(7)
C29 0.036(9) 0.033(8) 0.038(9) -0.002(7) -0.005(8) -0.005(7)
C30 0.029(9) 0.037(8) 0.028(9) -0.009(7) 0.002(7) 0.004(7)
C31 0.063(10) 0.055(9) 0.039(10) -0.004(8) 0.003(8) 0.004(8)
C32 0.081(11) 0.067(10) 0.083(11) -0.006(9) 0.004(9) 0.021(8)
C33 0.065(10) 0.070(9) 0.056(10) -0.019(8) 0.011(8) 0.001(8)
C34 0.058(10) 0.067(9) 0.050(10) 0.004(8) 0.011(8) 0.001(8)
C35 0.045(9) 0.044(8) 0.040(9) -0.011(8) 0.004(8) -0.004(7)
C36 0.033(9) 0.030(7) 0.035(9) -0.006(7) 0.004(7) 0.008(7)
C37 0.047(10) 0.057(9) 0.056(10) 0.004(8) 0.001(8) -0.010(8)
C38 0.050(10) 0.053(9) 0.054(10) 0.009(8) -0.003(8) -0.002(8)
C39 0.066(10) 0.049(8) 0.062(10) -0.002(8) 0.002(8) -0.009(8)
C40 0.057(10) 0.048(8) 0.065(10) -0.002(8) -0.006(8) 0.010(8)
C41 0.051(10) 0.040(8) 0.053(10) 0.004(7) 0.004(8) -0.002(7)
C42 0.034(9) 0.030(7) 0.031(9) -0.004(7) 0.003(7) -0.001(7)
C43 0.034(9) 0.036(7) 0.033(9) -0.007(7) 0.000(7) 0.001(7)
C44 0.039(9) 0.041(8) 0.039(9) 0.000(7) 0.015(8) -0.001(7)
C45 0.056(10) 0.046(8) 0.049(10) -0.002(8) 0.007(8) 0.000(8)
C46 0.045(9) 0.050(8) 0.038(9) -0.002(8) 0.002(8) 0.005(8)
C47 0.037(9) 0.031(7) 0.036(9) 0.002(7) 0.003(7) -0.001(7)
C48 0.053(10) 0.064(9) 0.064(11) -0.003(8) 0.014(8) 0.003(8)
C49 0.046(10) 0.045(8) 0.046(10) 0.012(8) 0.013(8) -0.003(7)
C50 0.044(10) 0.049(9) 0.046(10) 0.014(8) 0.010(8) 0.005(7)
C51 0.053(10) 0.050(9) 0.062(10) 0.002(8) 0.003(8) 0.005(8)
C52 0.050(10) 0.060(9) 0.059(10) 0.005(8) 0.014(8) -0.008(8)
C53 0.052(10) 0.051(8) 0.052(10) -0.001(8) 0.002(8) -0.011(8)
C54 0.035(9) 0.042(8) 0.042(9) -0.008(7) -0.003(8) -0.005(7)
C55 0.053(10) 0.051(8) 0.051(10) -0.010(8) 0.010(8) -0.002(8)

loop_
_atom_type_symbol
_atom_type_description
_atom_type_scat_dispersion_real
_atom_type_scat_dispersion_imag
_atom_type_scat_source
C C 0.0033 0.0016 'International Tables Vol C Tables 4.2.6.8 and 6.1.1.4'
H H 0.0000 0.0000 'International Tables Vol C Tables 4.2.6.8 and 6.1.1.4'
B B 0.0013 0.0007 'International Tables Vol C Tables 4.2.6.8 and 6.1.1.4'
O O 0.0106 0.0060 'International Tables Vol C Tables 4.2.6.8 and 6.1.1.4'
P P 0.1023 0.0942 'International Tables Vol C Tables 4.2.6.8 and 6.1.1.4'
S S 0.1246 0.1234 'International Tables Vol C Tables 4.2.6.8 and 6.1.1.4'
Fe Fe 0.3463 0.8444 'International Tables Vol C Tables 4.2.6.8 and 6.1.1.4'
Rh Rh -1.1178 0.9187 'International Tables Vol C Tables 4.2.6.8 and 6.1.1.4'

loop_
_geom_angle_atom_site_label_1
_geom_angle_atom_site_label_2
_geom_angle_atom_site_label_3
_geom_angle
C49 Rh1 C50 90.4(9)
C49 Rh1 C42 118.5(7)
C50 Rh1 C42 90.4(7)
C49 Rh1 P1 111.4(6)
C50 Rh1 P1 90.0(5)
C42 Rh1 P1 130.1(4)
C49 Rh1 S1 89.2(7)
C50 Rh1 S1 169.6(6)
C42 Rh1 S1 98.9(5)
P1 Rh1 S1 80.53(18)
C49 Rh1 C43 151.9(7)
C50 Rh1 C43 95.4(7)
C42 Rh1 C43 34.3(5)
P1 Rh1 C43 96.1(4)
S1 Rh1 C43 89.8(5)
C49 Rh1 B1 92.1(7)
C50 Rh1 B1 114.0(8)
C42 Rh1 B1 34.5(6)
P1 Rh1 B1 146.6(5)
S1 Rh1 B1 76.4(6)
C43 Rh1 B1 60.4(6)
C49 Rh1 Fe1 45.8(6)
C50 Rh1 Fe1 45.0(6)
C42 Rh1 Fe1 105.5(5)
P1 Rh1 Fe1 109.49(16)
S1 Rh1 Fe1 134.87(15)
C43 Rh1 Fe1 130.4(4)
B1 Rh1 Fe1 103.9(5)
C48 Fe1 C50 92.1(9)
C48 Fe1 C49 93.5(10)
C50 Fe1 C49 96.9(9)
C48 Fe1 C52 87.9(10)
C50 Fe1 C52 142.9(9)
C49 Fe1 C52 120.1(9)
C48 Fe1 C55 131.0(10)
C50 Fe1 C55 86.7(9)
C49 Fe1 C55 135.3(8)
C52 Fe1 C55 66.2(8)
C48 Fe1 C51 94.5(10)
C50 Fe1 C51 101.9(9)
C49 Fe1 C51 159.2(8)
C52 Fe1 C51 41.3(7)
C55 Fe1 C51 38.8(7)
C48 Fe1 C54 153.8(10)
C50 Fe1 C54 108.2(8)
C49 Fe1 C54 100.1(8)
C52 Fe1 C54 65.9(8)
C55 Fe1 C54 38.4(7)
C51 Fe1 C54 65.7(7)
C48 Fe1 C53 118.1(9)
C50 Fe1 C53 147.8(8)
C49 Fe1 C53 92.2(8)
C52 Fe1 C53 39.1(7)
C55 Fe1 C53 65.7(8)
C51 Fe1 C53 67.1(8)
C54 Fe1 C53 39.6(7)
C48 Fe1 Rh1 99.6(8)
C50 Fe1 Rh1 49.4(7)
C49 Fe1 Rh1 48.0(6)
C52 Fe1 Rh1 165.9(6)
C55 Fe1 Rh1 115.6(6)
C51 Fe1 Rh1 148.1(6)
C54 Fe1 Rh1 106.2(6)
C53 Fe1 Rh1 127.6(6)
C12 S1 C11 96.8(8)
C12 S1 Rh1 110.7(6)
C11 S1 Rh1 107.4(6)
C4 P1 C24 107.0(8)
C4 P1 C30 100.6(8)
C24 P1 C30 104.2(8)
C4 P1 Rh1 105.3(5)
C24 P1 Rh1 118.6(6)
C30 P1 Rh1 119.0(6)
C2 C1 C10 121.4(18)
C2 C1 H1A 119.3
C10 C1 H1A 119.3
C42 B1 C36 125.5(19)
C42 B1 C5 118.1(16)
C36 B1 C5 113.4(16)
C42 B1 Rh1 61.5(10)
C36 B1 Rh1 120.3(13)
C5 B1 Rh1 105.0(11)
C1 C2 C3 120.0(17)
C1 C2 C16 119.0(18)
C3 C2 C16 121.0(15)
C2 C3 C4 119.5(16)
C2 C3 H3A 120.2
C4 C3 H3A 120.2
C11 C4 C3 117.6(16)
C11 C4 P1 119.8(12)
C3 C4 P1 122.6(13)
C12 C5 C6 117.8(17)
C12 C5 B1 124.9(16)
C6 C5 B1 115.3(15)
C7 C6 C5 120.3(16)
C7 C6 H6A 119.9
C5 C6 H6A 119.9
C6 C7 C8 119.3(17)
C6 C7 C20 120.5(16)
C8 C7 C20 120.1(18)
C13 C8 C7 123.0(19)
C13 C8 H8A 118.5
C7 C8 H8A 118.5
C15 C9 C10 113.4(14)
C15 C9 C13 109.4(15)
C10 C9 C13 108.7(15)
C15 C9 C14 107.6(15)
C10 C9 C14 109.8(15)
C13 C9 C14 107.8(13)
C11 C10 C1 117.6(16)
C11 C10 C9 121.1(15)
C1 C10 C9 121.2(17)
C10 C11 C4 123.7(15)
C10 C11 S1 120.8(13)
C4 C11 S1 115.5(14)
C5 C12 C13 123.3(16)
C5 C12 S1 115.5(14)
C13 C12 S1 121.1(13)
C8 C13 C12 116.2(16)
C8 C13 C9 125.7(18)
C12 C13 C9 118.0(16)
C9 C14 H14A 109.5
C9 C14 H14B 109.5
H14A C14 H14B 109.5
C9 C14 H14C 109.5
H14A C14 H14C 109.5
H14B C14 H14C 109.5
C9 C15 H15A 109.5
C9 C15 H15B 109.5
H15A C15 H15B 109.5
C9 C15 H15C 109.5
H15A C15 H15C 109.5
H15B C15 H15C 109.5
C18 C16 C19 109.3(17)
C18 C16 C17 110.5(18)
C19 C16 C17 107.2(16)
C18 C16 C2 109.6(15)
C19 C16 C2 111.5(16)
C17 C16 C2 108.7(15)
C16 C17 H17A 109.5
C16 C17 H17B 109.5
H17A C17 H17B 109.5
C16 C17 H17C 109.5
H17A C17 H17C 109.5
H17B C17 H17C 109.5
C16 C18 H18A 109.5
C16 C18 H18B 109.5
H18A C18 H18B 109.5
C16 C18 H18C 109.5
H18A C18 H18C 109.5
H18B C18 H18C 109.5
C16 C19 H19A 109.5
C16 C19 H19B 109.5
H19A C19 H19B 109.5
C16 C19 H19C 109.5
H19A C19 H19C 109.5
H19B C19 H19C 109.5
C21 C20 C7 113.8(17)
C21 C20 C23 108.6(15)
C7 C20 C23 110.5(16)
C21 C20 C22 106.6(17)
C7 C20 C22 108.6(14)
C23 C20 C22 108.5(17)
C20 C21 H21A 109.5
C20 C21 H21B 109.5
H21A C21 H21B 109.5
C20 C21 H21C 109.5
H21A C21 H21C 109.5
H21B C21 H21C 109.5
C20 C22 H22A 109.5
C20 C22 H22B 109.5
H22A C22 H22B 109.5
C20 C22 H22C 109.5
H22A C22 H22C 109.5
H22B C22 H22C 109.5
C20 C23 H23A 109.5
C20 C23 H23B 109.5
H23A C23 H23B 109.5
C20 C23 H23C 109.5
H23A C23 H23C 109.5
H23B C23 H23C 109.5
C25 C24 C29 116.9(17)
C25 C24 P1 118.7(15)
C29 C24 P1 122.8(14)
C24 C25 C26 122.5(19)
C24 C25 H25A 118.8
C26 C25 H25A 118.8
C25 C26 C27 118(2)
C25 C26 H26A 121.0
C27 C26 H26A 121.0
C28 C27 C26 120(2)
C28 C27 H27A 119.9
C26 C27 H27A 119.9
C27 C28 C29 121(2)
C27 C28 H28A 119.4
C29 C28 H28A 119.4
C28 C29 C24 120.9(19)
C28 C29 H29A 119.6
C24 C29 H29A 119.6
C35 C30 C31 120.9(18)
C35 C30 P1 118.3(13)
C31 C30 P1 120.9(15)
C30 C31 C32 118(2)
C30 C31 H31A 120.8
C32 C31 H31A 120.8
C33 C32 C31 121(2)
C33 C32 H32A 119.7
C31 C32 H32A 119.7
C32 C33 C34 121(2)
C32 C33 H33A 119.5
C34 C33 H33A 119.5
C35 C34 C33 118(2)
C35 C34 H34A 121.0
C33 C34 H34A 121.0
C30 C35 C34 121.0(18)
C30 C35 H35A 119.5
C34 C35 H35A 119.5
C41 C36 C37 116.3(17)
C41 C36 B1 117.5(18)
C37 C36 B1 126.1(18)
C38 C37 C36 122(2)
C38 C37 H37A 118.8
C36 C37 H37A 118.8
C37 C38 C39 119(2)
C37 C38 H38A 120.5
C39 C38 H38A 120.5
C40 C39 C38 119(2)
C40 C39 H39A 120.6
C38 C39 H39A 120.6
C39 C40 C41 120(2)
C39 C40 H40A 119.9
C41 C40 H40A 119.9
C40 C41 C36 123(2)
C40 C41 H41A 118.5
C36 C41 H41A 118.5
C47 C42 C43 114.0(16)
C47 C42 B1 122.4(16)
C43 C42 B1 123.3(18)
C47 C42 Rh1 114.1(13)
C43 C42 Rh1 78.0(10)
B1 C42 Rh1 84.0(12)
C42 C43 C44 122.9(17)
C42 C43 Rh1 67.8(10)
C44 C43 Rh1 123.1(12)
C42 C43 H43A 118.6
C44 C43 H43A 118.6
Rh1 C43 H43A 79.9
C45 C44 C43 120.7(18)
C45 C44 H44A 119.7
C43 C44 H44A 119.7
C44 C45 C46 120(2)
C44 C45 H45A 120.1
C46 C45 H45A 120.1
C45 C46 C47 121.0(19)
C45 C46 H46A 119.5
C47 C46 H46A 119.5
C46 C47 C42 121.5(17)
C46 C47 H47A 119.3
C42 C47 H47A 119.3
O1 C48 Fe1 176(2)
O2 C49 Fe1 138.3(17)
O2 C49 Rh1 135.5(17)
Fe1 C49 Rh1 86.2(9)
O3 C50 Fe1 139.4(18)
O3 C50 Rh1 134.9(16)
Fe1 C50 Rh1 85.6(9)
C55 C51 C52 105.3(19)
C55 C51 Fe1 70.0(13)
C52 C51 Fe1 68.7(12)
C55 C51 H51A 127.3
C52 C51 H51A 127.3
Fe1 C51 H51A 127.3
C53 C52 C51 109(2)
C53 C52 Fe1 72.5(12)
C51 C52 Fe1 70.0(12)
C53 C52 H52A 125.7
C51 C52 H52A 125.7
Fe1 C52 H52A 125.7
C52 C53 C54 106.6(19)
C52 C53 Fe1 68.4(11)
C54 C53 Fe1 69.9(10)
C52 C53 H53A 126.7
C54 C53 H53A 126.7
Fe1 C53 H53A 126.7
C55 C54 C53 108.0(19)
C55 C54 Fe1 69.2(11)
C53 C54 Fe1 70.5(10)
C55 C54 H54A 126.0
C53 C54 H54A 126.0
Fe1 C54 H54A 126.0
C54 C55 C51 112(2)
C54 C55 Fe1 72.5(12)
C51 C55 Fe1 71.2(13)
C54 C55 H55A 124.2
C51 C55 H55A 124.2
Fe1 C55 H55A 124.2
C2S C1S C8S 71(9)
C2S C1S C16S 53(8)
C8S C1S C16S 34(5)
C2S C1S C14S 114(10)
C8S C1S C14S 55(7)
C16S C1S C14S 61(6)
C1S C2S C8S 70(9)
C1S C2S C16S 100(10)
C8S C2S C16S 44(6)
C18S C4S C11S 67(9)
C18S C4S C8S 79(10)
C11S C4S C8S 140(10)
C18S C4S C13S 93(10)
C11S C4S C13S 130(10)
C8S C4S C13S 71(10)
C18S C4S C16S 116(10)
C11S C4S C16S 177(10)
C8S C4S C16S 43(6)
C13S C4S C16S 52(7)
C18S C4S C12S 44(6)
C11S C4S C12S 77(8)
C8S C4S C12S 93(10)
C13S C4S C12S 60(8)
C16S C4S C12S 106(9)
C18S C4S C14S 59(8)
C11S C4S C14S 118(10)
C8S C4S C14S 53(7)
C13S C4S C14S 38(6)
C16S C4S C14S 65(7)
C12S C4S C14S 44(6)
C18S C4S C19S 97(10)
C11S C4S C19S 87(10)
C8S C4S C19S 119(10)
C13S C4S C19S 49(10)
C16S C4S C19S 93(10)
C12S C4S C19S 54(9)
C14S C4S C19S 73(10)
C12S C5S C15S 84(10)
C12S C5S C17S 64(9)
C15S C5S C17S 146(10)
C12S C5S C6S 87(10)
C15S C5S C6S 41(7)
C17S C5S C6S 140(10)
C12S C5S C19S 66(10)
C15S C5S C19S 56(10)
C17S C5S C19S 98(10)
C6S C5S C19S 94(10)
C12S C5S C14S 42(9)
C15S C5S C14S 54(8)
C17S C5S C14S 102(10)
C6S C5S C14S 45(5)
C19S C5S C14S 75(10)
C12S C5S C13S 44(8)
C15S C5S C13S 41(8)
C17S C5S C13S 105(9)
C6S C5S C13S 61(6)
C19S C5S C13S 42(9)
C14S C5S C13S 33(4)
C12S C5S C10S 121(10)
C15S C5S C10S 40(8)
C17S C5S C10S 174(10)
C6S C5S C10S 42(5)
C19S C5S C10S 87(10)
C14S C5S C10S 82(7)
C13S C5S C10S 81(6)
C15S C6S C14S 79(10)
C15S C6S C10S 69(10)
C14S C6S C10S 144(10)
C15S C6S C5S 48(8)
C14S C6S C5S 80(8)
C10S C6S C5S 89(7)
C15S C6S C12S 54(9)
C14S C6S C12S 46(7)
C10S C6S C12S 117(8)
C5S C6S C12S 34(5)
C15S C6S C13S 47(9)
C14S C6S C13S 36(7)
C10S C6S C13S 108(7)
C5S C6S C13S 72(7)
C12S C6S C13S 48(5)
C17S C7S C11S 129(10)
C17S C7S C9S 80(10)
C11S C7S C9S 150(10)
C17S C7S C18S 86(10)
C11S C7S C18S 53(6)
C9S C7S C18S 147(8)
C17S C7S C12S 52(9)
C11S C7S C12S 78(7)
C9S C7S C12S 132(9)
C18S C7S C12S 42(5)
C16S C8S C1S 104(10)
C16S C8S C2S 79(10)
C1S C8S C2S 38(6)
C16S C8S C4S 81(10)
C1S C8S C4S 165(10)
C2S C8S C4S 155(10)
C16S C8S C14S 91(10)
C1S C8S C14S 82(9)
C2S C8S C14S 111(10)
C4S C8S C14S 84(10)
C16S C8S C13S 55(7)
C1S C8S C13S 115(10)
C2S C8S C13S 120(10)
C4S C8S C13S 57(8)
C14S C8S C13S 45(7)
C16S C8S C18S 121(10)
C1S C8S C18S 121(10)
C2S C8S C18S 158(10)
C4S C8S C18S 47(6)
C14S C8S C18S 64(8)
C13S C8S C18S 73(8)
C7S C9S C17S 43(6)
C6S C10S C15S 43(5)
C6S C10S C5S 48(5)
C15S C10S C5S 32(6)
C4S C11S C7S 123(10)
C4S C11S C18S 55(7)
C7S C11S C18S 77(8)
C4S C11S C12S 64(7)
C7S C11S C12S 60(6)
C18S C11S C12S 39(5)
C4S C11S C17S 101(8)
C7S C11S C17S 23(6)
C18S C11S C17S 61(7)
C12S C11S C17S 37(5)
C5S C12S C18S 165(10)
C5S C12S C17S 69(10)
C18S C12S C17S 99(10)
C5S C12S C14S 106(10)
C18S C12S C14S 80(10)
C17S C12S C14S 153(10)
C5S C12S C15S 52(9)
C18S C12S C15S 141(10)
C17S C12S C15S 120(10)
C14S C12S C15S 66(9)
C5S C12S C13S 109(10)
C18S C12S C13S 85(10)
C17S C12S C13S 160(10)
C14S C12S C13S 47(7)
C15S C12S C13S 57(7)
C5S C12S C7S 105(10)
C18S C12S C7S 68(8)
C17S C12S C7S 41(7)
C14S C12S C7S 148(10)
C15S C12S C7S 143(10)
C13S C12S C7S 128(9)
C5S C12S C19S 80(10)
C18S C12S C19S 113(10)
C17S C12S C19S 107(10)
C14S C12S C19S 98(10)
C15S C12S C19S 56(10)
C13S C12S C19S 54(10)
C7S C12S C19S 96(10)
C5S C12S C4S 150(10)
C18S C12S C4S 44(7)
C17S C12S C4S 122(10)
C14S C12S C4S 76(10)
C15S C12S C4S 105(9)
C13S C12S C4S 50(6)
C7S C12S C4S 82(7)
C19S C12S C4S 70(10)
C5S C12S C11S 136(10)
C18S C12S C11S 46(7)
C17S C12S C11S 83(9)
C14S C12S C11S 114(10)
C15S C12S C11S 132(8)
C13S C12S C11S 87(8)
C7S C12S C11S 42(4)
C19S C12S C11S 78(10)
C4S C12S C11S 40(5)
C5S C12S C6S 59(9)
C18S C12S C6S 126(10)
C17S C12S C6S 121(10)
C14S C12S C6S 47(8)
C15S C12S C6S 34(5)
C13S C12S C6S 69(8)
C7S C12S C6S 162(10)
C19S C12S C6S 90(10)
C4S C12S C6S 117(9)
C11S C12S C6S 156(8)
C14S C13S C16S 99(10)
C14S C13S C4S 96(10)
C16S C13S C4S 71(10)
C14S C13S C15S 72(10)
C16S C13S C15S 159(10)
C4S C13S C15S 128(10)
C14S C13S C19S 120(10)
C16S C13S C19S 136(10)
C4S C13S C19S 86(10)
C15S C13S C19S 62(10)
C14S C13S C8S 66(10)
C16S C13S C8S 43(7)
C4S C13S C8S 52(7)
C15S C13S C8S 137(10)
C19S C13S C8S 138(10)
C14S C13S C12S 58(9)
C16S C13S C12S 132(10)
C4S C13S C12S 70(8)
C15S C13S C12S 60(8)
C19S C13S C12S 67(10)
C8S C13S C12S 90(9)
C14S C13S C18S 60(9)
C16S C13S C18S 93(9)
C4S C13S C18S 39(6)
C15S C13S C18S 98(9)
C19S C13S C18S 91(10)
C8S C13S C18S 54(6)
C12S C13S C18S 39(5)
C14S C13S C6S 44(10)
C16S C13S C6S 130(10)
C4S C13S C6S 130(9)
C15S C13S C6S 32(6)
C19S C13S C6S 93(10)
C8S C13S C6S 109(9)
C12S C13S C6S 63(7)
C18S C13S C6S 91(7)
C14S C13S C5S 64(10)
C16S C13S C5S 158(10)
C4S C13S C5S 96(9)
C15S C13S C5S 33(6)
C19S C13S C5S 57(10)
C8S C13S C5S 115(9)
C12S C13S C5S 28(5)
C18S C13S C5S 66(6)
C6S C13S C5S 46(5)
C13S C14S C12S 75(10)
C13S C14S C6S 101(10)
C12S C14S C6S 87(10)
C13S C14S C8S 70(10)
C12S C14S C8S 100(10)
C6S C14S C8S 166(10)
C13S C14S C15S 63(10)
C12S C14S C15S 62(9)
C6S C14S C15S 42(7)
C8S C14S C15S 132(10)
C13S C14S C18S 82(10)
C12S C14S C18S 45(7)
C6S C14S C18S 130(10)
C8S C14S C18S 60(8)
C15S C14S C18S 104(10)
C13S C14S C1S 103(10)
C12S C14S C1S 136(10)
C6S C14S C1S 135(10)
C8S C14S C1S 43(6)
C15S C14S C1S 156(10)
C18S C14S C1S 92(9)
C13S C14S C16S 43(10)
C12S C14S C16S 106(10)
C6S C14S C16S 131(10)
C8S C14S C16S 35(5)
C15S C14S C16S 104(10)
C18S C14S C16S 83(9)
C1S C14S C16S 60(6)
C13S C14S C5S 83(10)
C12S C14S C5S 31(7)
C6S C14S C5S 55(7)
C8S C14S C5S 130(10)
C15S C14S C5S 39(5)
C18S C14S C5S 76(8)
C1S C14S C5S 165(10)
C16S C14S C5S 124(9)
C13S C14S C4S 46(9)
C12S C14S C4S 60(8)
C6S C14S C4S 136(10)
C8S C14S C4S 43(6)
C15S C14S C4S 95(10)
C18S C14S C4S 38(5)
C1S C14S C4S 86(9)
C16S C14S C4S 49(6)
C5S C14S C4S 88(8)
C6S C15S C5S 91(10)
C6S C15S C13S 101(10)
C5S C15S C13S 106(10)
C6S C15S C10S 69(10)
C5S C15S C10S 108(10)
C13S C15S C10S 144(10)
C6S C15S C19S 156(10)
C5S C15S C19S 83(10)
C13S C15S C19S 59(10)
C10S C15S C19S 136(10)
C6S C15S C12S 92(10)
C5S C15S C12S 43(7)
C13S C15S C12S 63(8)
C10S C15S C12S 147(10)
C19S C15S C12S 67(10)
C6S C15S C14S 60(9)
C5S C15S C14S 87(10)
C13S C15S C14S 45(7)
C10S C15S C14S 126(10)
C19S C15S C14S 97(10)
C12S C15S C14S 52(7)
C8S C16S C13S 83(10)
C8S C16S C2S 57(8)
C13S C16S C2S 124(9)
C8S C16S C4S 57(8)
C13S C16S C4S 57(7)
C2S C16S C4S 112(7)
C8S C16S C1S 42(8)
C13S C16S C1S 98(8)
C2S C16S C1S 27(4)
C4S C16S C1S 98(6)
C8S C16S C14S 55(8)
C13S C16S C14S 38(7)
C2S C16S C14S 86(7)
C4S C16S C14S 67(7)
C1S C16S C14S 60(5)
C7S C17S C12S 88(10)
C7S C17S C5S 127(10)
C12S C17S C5S 47(8)
C7S C17S C9S 56(10)
C12S C17S C9S 144(10)
C5S C17S C9S 160(10)
C7S C17S C18S 59(9)
C12S C17S C18S 38(7)
C5S C17S C18S 85(10)
C9S C17S C18S 109(10)
C7S C17S C11S 27(7)
C12S C17S C11S 60(8)
C5S C17S C11S 101(9)
C9S C17S C11S 84(8)
C18S C17S C11S 38(4)
C12S C18S C4S 92(10)
C12S C18S C11S 95(10)
C4S C18S C11S 58(8)
C12S C18S C8S 105(10)
C4S C18S C8S 54(8)
C11S C18S C8S 109(9)
C12S C18S C7S 70(9)
C4S C18S C7S 101(10)
C11S C18S C7S 50(6)
C8S C18S C7S 155(9)
C12S C18S C14S 55(9)
C4S C18S C14S 83(10)
C11S C18S C14S 131(9)
C8S C18S C14S 56(7)
C7S C18S C14S 125(10)
C12S C18S C13S 56(8)
C4S C18S C13S 48(8)
C11S C18S C13S 93(8)
C8S C18S C13S 53(6)
C7S C18S C13S 110(8)
C14S C18S C13S 38(5)
C12S C18S C17S 43(8)
C4S C18S C17S 116(10)
C11S C18S C17S 80(8)
C8S C18S C17S 148(10)
C7S C18S C17S 35(5)
C14S C18S C17S 94(10)
C13S C18S C17S 96(8)
C13S C19S C15S 59(10)
C13S C19S C12S 59(10)
C15S C19S C12S 57(10)
C13S C19S C5S 81(10)
C15S C19S C5S 42(9)
C12S C19S C5S 35(7)
C13S C19S C4S 45(10)
C15S C19S C4S 95(10)
C12S C19S C4S 56(10)
C5S C19S C4S 90(10)

loop_
_geom_bond_atom_site_label_1
_geom_bond_atom_site_label_2
_geom_bond_distance
Rh1 C49 1.98(2)
Rh1 C50 2.03(2)
Rh1 C42 2.326(17)
Rh1 P1 2.346(5)
Rh1 S1 2.354(5)
Rh1 C43 2.458(17)
Rh1 B1 2.63(2)
Rh1 Fe1 2.664(3)
Fe1 C48 1.73(2)
Fe1 C50 1.89(2)
Fe1 C49 1.92(2)
Fe1 C52 2.07(2)
Fe1 C55 2.08(2)
Fe1 C51 2.09(2)
Fe1 C54 2.119(17)
Fe1 C53 2.128(19)
S1 C12 1.755(18)
S1 C11 1.777(16)
P1 C4 1.796(18)
P1 C24 1.804(17)
P1 C30 1.837(18)
C1 C2 1.36(2)
C1 C10 1.40(2)
C1 H1A 0.9500
B1 C42 1.50(3)
B1 C36 1.57(3)
B1 C5 1.62(3)
O1 C48 1.13(2)
O2 C49 1.18(2)
C2 C3 1.40(2)
C2 C16 1.56(2)
O3 C50 1.18(2)
C3 C4 1.41(2)
C3 H3A 0.9500
C4 C11 1.38(2)
C5 C12 1.37(2)
C5 C6 1.41(2)
C6 C7 1.38(2)
C6 H6A 0.9500
C7 C8 1.40(2)
C7 C20 1.51(2)
C8 C13 1.34(2)
C8 H8A 0.9500
C9 C15 1.51(2)
C9 C10 1.54(2)
C9 C13 1.55(2)
C9 C14 1.56(2)
C10 C11 1.36(2)
C12 C13 1.44(2)
C14 H14A 0.9800
C14 H14B 0.9800
C14 H14C 0.9800
C15 H15A 0.9800
C15 H15B 0.9800
C15 H15C 0.9800
C16 C18 1.50(2)
C16 C19 1.54(2)
C16 C17 1.56(3)
C17 H17A 0.9800
C17 H17B 0.9800
C17 H17C 0.9800
C18 H18A 0.9800
C18 H18B 0.9800
C18 H18C 0.9800
C19 H19A 0.9800
C19 H19B 0.9800
C19 H19C 0.9800
C20 C21 1.49(2)
C20 C23 1.53(3)
C20 C22 1.58(2)
C21 H21A 0.9800
C21 H21B 0.9800
C21 H21C 0.9800
C22 H22A 0.9800
C22 H22B 0.9800
C22 H22C 0.9800
C23 H23A 0.9800
C23 H23B 0.9800
C23 H23C 0.9800
C24 C25 1.37(2)
C24 C29 1.40(2)
C25 C26 1.39(2)
C25 H25A 0.9500
C26 C27 1.39(2)
C26 H26A 0.9500
C27 C28 1.34(2)
C27 H27A 0.9500
C28 C29 1.37(2)
C28 H28A 0.9500
C29 H29A 0.9500
C30 C35 1.36(2)
C30 C31 1.39(2)
C31 C32 1.40(3)
C31 H31A 0.9500
C32 C33 1.35(3)
C32 H32A 0.9500
C33 C34 1.41(2)
C33 H33A 0.9500
C34 C35 1.39(2)
C34 H34A 0.9500
C35 H35A 0.9500
C36 C41 1.38(2)
C36 C37 1.38(2)
C37 C38 1.36(2)
C37 H37A 0.9500
C38 C39 1.43(3)
C38 H38A 0.9500
C39 C40 1.34(3)
C39 H39A 0.9500
C40 C41 1.37(2)
C40 H40A 0.9500
C41 H41A 0.9500
C42 C47 1.41(2)
C42 C43 1.42(2)
C43 C44 1.42(2)
C43 H43A 0.9500
C44 C45 1.31(2)
C44 H44A 0.9500
C45 C46 1.39(2)
C45 H45A 0.9500
C46 C47 1.41(2)
C46 H46A 0.9500
C47 H47A 0.9500
C51 C55 1.38(2)
C51 C52 1.47(3)
C51 H51A 1.0000
C52 C53 1.41(2)
C52 H52A 1.0000
C53 C54 1.44(2)
C53 H53A 1.0000
C54 C55 1.38(2)
C54 H54A 1.0000
C55 H55A 1.0000
C1S C2S 0.80(9)
C1S C8S 1.22(12)
C1S C16S 1.77(11)
C1S C14S 1.77(16)
C2S C8S 1.23(12)
C2S C16S 1.44(10)
C4S C18S 1.13(11)
C4S C11S 1.16(11)
C4S C8S 1.26(12)
C4S C13S 1.32(13)
C4S C16S 1.48(13)
C4S C12S 1.62(13)
C4S C14S 1.81(19)
C4S C19S 1.9(3)
C5S C12S 1.00(12)
C5S C15S 1.15(12)
C5S C17S 1.27(15)
C5S C6S 1.54(12)
C5S C19S 1.7(3)
C5S C14S 1.85(18)
C5S C13S 2.04(17)
C5S C10S 2.07(13)
C6S C15S 1.01(12)
C6S C14S 1.32(15)
C6S C10S 1.39(10)
C6S C12S 1.80(14)
C6S C13S 1.88(17)
C7S C17S 1.02(13)
C7S C11S 1.20(9)
C7S C9S 1.24(9)
C7S C18S 1.54(12)
C7S C12S 1.56(12)
C8S C16S 1.02(10)
C8S C14S 1.45(16)
C8S C13S 1.50(16)
C8S C18S 1.52(13)
C9S C17S 1.46(16)
C10S C15S 1.39(13)
C11S C18S 1.26(11)
C11S C12S 1.76(12)
C11S C17S 2.01(15)
C12S C18S 1.12(11)
C12S C17S 1.23(14)
C12S C14S 1.30(14)
C12S C15S 1.45(14)
C12S C13S 1.48(14)
C12S C19S 1.6(3)
C13S C14S 1.12(14)
C13S C16S 1.23(13)
C13S C15S 1.40(15)
C13S C19S 1.4(3)
C13S C18S 1.79(15)
C14S C15S 1.50(18)
C14S C18S 1.57(17)
C14S C16S 1.79(17)
C15S C19S 1.4(3)
C17S C18S 1.79(17)
